data_4337557
loop_
_publ_author_name
'Werrett, Melissa V.'
'Muzzioli, Sara'
'Wright, Phillip J.'
'Palazzi, Antonio'
'Raiteri, Paolo'
'Zacchini, Stefano'
'Massi, Massimiliano'
'Stagni, Stefano'

_publ_section_title
;
 Proton-induced reversible modulation of the luminescent output of
 rhenium(I), iridium(III), and ruthenium(II) tetrazolate complexes.
;
_journal_issue 1
_journal_name_full 'Inorganic chemistry'
_journal_page_first 229
_journal_page_last 243
_journal_paper_doi 10.1021/ic402187e
_journal_volume 53
_journal_year 2014
_chemical_formula_moiety 'C21 H12 N7 O3 Re'
_chemical_formula_sum 'C21 H12 N7 O3 Re'
_chemical_formula_weight 596.58
_chemical_name_systematic
;
 ?
;
_space_group_IT_number 14
_symmetry_cell_setting monoclinic
_symmetry_space_group_name_Hall '-P 2yn'
_symmetry_space_group_name_H-M 'P 1 21/n 1'
_atom_sites_solution_hydrogens geom
_atom_sites_solution_primary direct
_atom_sites_solution_secondary difmap
_audit_creation_date 2011-11-07T11:45:16-00:00
_audit_creation_method 'WinGX routine CIF_UPDATE'
_cell_angle_alpha 90
_cell_angle_beta 91.454(15)
_cell_angle_gamma 90
_cell_formula_units_Z 4
_cell_length_a 7.8300(8)
_cell_length_b 31.718(9)
_cell_length_c 8.1626(17)
_cell_measurement_reflns_used 8725
_cell_measurement_temperature 100(2)
_cell_measurement_theta_max 34.886
_cell_measurement_theta_min 3.6091
_cell_volume 2026.5(7)
_computing_cell_refinement
;
        CrysAlisPro, Oxford Diffraction Ltd.,
        Version 1.171.33.52 (release 06-11-2009 CrysAlis171 .NET)
        (compiled Nov  6 2009,16:24:50)
;
_computing_data_collection
;
        CrysAlisPro, Oxford Diffraction Ltd.,
        Version 1.171.33.52 (release 06-11-2009 CrysAlis171 .NET)
        (compiled Nov  6 2009,16:24:50)
;
_computing_data_reduction
;
        CrysAlisPro, Oxford Diffraction Ltd.,
        Version 1.171.33.52 (release 06-11-2009 CrysAlis171 .NET)
        (compiled Nov  6 2009,16:24:50)
;
_computing_molecular_graphics 'OrtepII (Johnson, C. K. (1976)'
_computing_publication_material 'WinGX Farrugia, L. J. (1999)'
_computing_structure_refinement 'SHELXL-97 (Sheldrick, 2008)'
_diffrn_ambient_temperature 100(2)
_diffrn_detector_area_resol_mean 10.4738
_diffrn_measured_fraction_theta_full 0.998
_diffrn_measured_fraction_theta_max 0.998
_diffrn_measurement_device_type 'Oxford Diffraction Gemini diffractometer'
_diffrn_measurement_method '\w scans'
_diffrn_orient_matrix_UB_11 -0.0343438211
_diffrn_orient_matrix_UB_12 0.0060952257
_diffrn_orient_matrix_UB_13 -0.0774796011
_diffrn_orient_matrix_UB_21 0.046991257
_diffrn_orient_matrix_UB_22 0.0191277197
_diffrn_orient_matrix_UB_23 0.004622452
_diffrn_orient_matrix_UB_31 0.0693759065
_diffrn_orient_matrix_UB_32 -0.0099689464
_diffrn_orient_matrix_UB_33 -0.0385105043
_diffrn_radiation_monochromator graphite
_diffrn_radiation_type MoK\a
_diffrn_radiation_wavelength 0.71073
_diffrn_reflns_av_R_equivalents 0.0643
_diffrn_reflns_av_unetI/netI 0.0562
_diffrn_reflns_limit_h_max 10
_diffrn_reflns_limit_h_min -10
_diffrn_reflns_limit_k_max 43
_diffrn_reflns_limit_k_min -33
_diffrn_reflns_limit_l_max 10
_diffrn_reflns_limit_l_min -11
_diffrn_reflns_number 23536
_diffrn_reflns_theta_full 29
_diffrn_reflns_theta_max 29
_diffrn_reflns_theta_min 3.62
_exptl_absorpt_coefficient_mu 6.037
_exptl_absorpt_correction_T_max 0.662
_exptl_absorpt_correction_T_min 0.284
_exptl_absorpt_correction_type analytical
_exptl_absorpt_process_details
;
        CrysAlisPro, Oxford Diffraction Ltd.,
        Version 1.171.33.52 (release 06-11-2009 CrysAlis171 .NET)
        (compiled Nov  6 2009,16:24:50)
Analytical numeric absorption correction using a multifaceted crystal
                        model based on expressions derived by R.C. Clark & J.S.
        (Clark, R. C. & Reid, J. S. (1995). Acta Cryst. A51, 887-897)
;
_exptl_crystal_colour pale_yellow
_exptl_crystal_density_diffrn 1.955
_exptl_crystal_density_method 'not measured'
_exptl_crystal_description rod
_exptl_crystal_F_000 1144
_exptl_crystal_size_max 0.31
_exptl_crystal_size_mid 0.09
_exptl_crystal_size_min 0.07
_refine_diff_density_max 3.999
_refine_diff_density_min -2.053
_refine_diff_density_rms 0.244
_refine_ls_extinction_method none
_refine_ls_goodness_of_fit_ref 0.949
_refine_ls_hydrogen_treatment constr
_refine_ls_matrix_type full
_refine_ls_number_parameters 289
_refine_ls_number_reflns 5376
_refine_ls_number_restraints 0
_refine_ls_restrained_S_all 0.949
_refine_ls_R_factor_all 0.0586
_refine_ls_R_factor_gt 0.0394
_refine_ls_shift/su_max 0.004
_refine_ls_shift/su_mean 0
_refine_ls_structure_factor_coef Fsqd
_refine_ls_weighting_details 'calc w=1/[\s^2^(Fo^2^)+(0.0647P)^2^] where P=(Fo^2^+2Fc^2^)/3'
_refine_ls_weighting_scheme calc
_refine_ls_wR_factor_gt 0.097
_refine_ls_wR_factor_ref 0.1013
_reflns_number_gt 3979
_reflns_number_total 5376
_reflns_threshold_expression I>2\s(I)
_cod_data_source_file ic402187e_si_002.cif
_cod_data_source_block mxm38_RX1
_cod_original_sg_symbol_Hall '-p 2yn'
_cod_database_code 4337557

loop_
_symmetry_equiv_pos_as_xyz
'x, y, z'
'-x+1/2, y+1/2, -z+1/2'
'-x, -y, -z'
'x-1/2, -y-1/2, z-1/2'

loop_
_atom_site_label
_atom_site_type_symbol
_atom_site_fract_x
_atom_site_fract_y
_atom_site_fract_z
_atom_site_U_iso_or_equiv
_atom_site_adp_type
_atom_site_occupancy
_atom_site_symmetry_multiplicity
_atom_site_calc_flag
_atom_site_refinement_flags
Re1 Re 0.69851(2) 0.562750(7) 0.14006(2) 0.01339(8) Uani 1 1 d .
C1 C 0.5630(7) 0.56974(17) -0.0581(7) 0.0178(11) Uani 1 1 d .
O1 O 0.4867(5) 0.57479(15) -0.1788(5) 0.0254(10) Uani 1 1 d .
C2 C 0.7802(7) 0.50923(19) 0.0591(7) 0.0173(11) Uani 1 1 d .
O2 O 0.8257(5) 0.47721(13) 0.0115(5) 0.0212(9) Uani 1 1 d .
C3 C 0.5111(7) 0.53384(19) 0.2396(7) 0.0181(11) Uani 1 1 d .
O3 O 0.4024(5) 0.51640(14) 0.3004(5) 0.0246(9) Uani 1 1 d .
N11 N 0.8689(6) 0.56306(14) 0.3513(5) 0.0133(8) Uani 1 1 d .
C12 C 1.0232(6) 0.58321(18) 0.3356(7) 0.0161(11) Uani 1 1 d .
C13 C 1.1449(7) 0.58349(19) 0.4625(7) 0.0191(11) Uani 1 1 d .
H13 H 1.2512 0.5973 0.4494 0.023 Uiso 1 1 calc R
C14 C 1.1094(7) 0.56329(19) 0.6088(7) 0.0181(11) Uani 1 1 d .
H14 H 1.1914 0.5626 0.6965 0.022 Uiso 1 1 calc R
C15 C 0.9496(7) 0.5440(2) 0.6236(7) 0.0226(13) Uani 1 1 d .
H15 H 0.9202 0.5308 0.7236 0.027 Uiso 1 1 calc R
C16 C 0.8377(8) 0.54408(18) 0.4955(7) 0.0201(12) Uani 1 1 d .
H16 H 0.7314 0.5301 0.5072 0.024 Uiso 1 1 calc R
N21 N 0.9178(6) 0.59927(14) 0.0641(6) 0.0158(9) Uani 1 1 d .
C22 C 1.0467(6) 0.60424(17) 0.1769(6) 0.0146(10) Uani 1 1 d .
C23 C 1.1892(7) 0.62843(19) 0.1426(7) 0.0199(11) Uani 1 1 d .
H23 H 1.2782 0.6318 0.2228 0.024 Uiso 1 1 calc R
C24 C 1.2011(7) 0.6476(2) -0.0083(7) 0.0237(13) Uani 1 1 d .
H24 H 1.2989 0.6638 -0.0338 0.028 Uiso 1 1 calc R
C25 C 1.0675(7) 0.64278(19) -0.1228(7) 0.0227(12) Uani 1 1 d .
H25 H 1.0715 0.656 -0.227 0.027 Uiso 1 1 calc R
C26 C 0.9295(7) 0.61847(19) -0.0812(7) 0.0187(11) Uani 1 1 d .
H26 H 0.8384 0.6152 -0.1592 0.022 Uiso 1 1 calc R
N1 N 0.5900(6) 0.63388(15) 0.3885(6) 0.0174(10) Uani 1 1 d .
N2 N 0.6182(5) 0.62342(15) 0.2331(5) 0.0151(9) Uani 1 1 d .
N3 N 0.5966(6) 0.65584(16) 0.1314(6) 0.0190(10) Uani 1 1 d .
N4 N 0.5527(6) 0.68896(16) 0.2206(6) 0.0190(9) Uani 1 1 d .
C5 C 0.5501(7) 0.67513(18) 0.3761(7) 0.0178(11) Uani 1 1 d .
C51 C 0.5189(7) 0.70318(17) 0.5144(7) 0.0177(11) Uani 1 1 d .
C52 C 0.5599(7) 0.69066(19) 0.6743(7) 0.0204(11) Uani 1 1 d .
H52 H 0.5988 0.6627 0.6949 0.024 Uiso 1 1 calc R
C53 C 0.5440(7) 0.7189(2) 0.8048(7) 0.0218(12) Uani 1 1 d .
H53 H 0.5751 0.7106 0.9134 0.026 Uiso 1 1 calc R
C54 C 0.4821(7) 0.75939(19) 0.7731(7) 0.0199(12) Uani 1 1 d .
C55 C 0.4333(8) 0.7717(2) 0.6129(7) 0.0233(12) Uani 1 1 d .
H55 H 0.3881 0.799 0.5926 0.028 Uiso 1 1 calc R
C56 C 0.4517(7) 0.74359(19) 0.4861(7) 0.0208(12) Uani 1 1 d .
H56 H 0.4185 0.7517 0.3779 0.025 Uiso 1 1 calc R
C57 C 0.4748(8) 0.7900(2) 0.9040(8) 0.0260(13) Uani 1 1 d .
N57 N 0.4734(8) 0.81490(19) 1.0041(6) 0.0331(13) Uani 1 1 d .

loop_
_atom_site_aniso_label
_atom_site_aniso_U_11
_atom_site_aniso_U_22
_atom_site_aniso_U_33
_atom_site_aniso_U_23
_atom_site_aniso_U_13
_atom_site_aniso_U_12
Re1 0.01506(11) 0.00901(11) 0.01603(12) -0.00053(9) -0.00104(7) -0.00051(8)
C1 0.014(2) 0.013(3) 0.027(3) -0.002(2) -0.002(2) -0.0026(19)
O1 0.031(2) 0.024(2) 0.021(2) 0.0024(18) -0.0070(18) 0.0000(18)
C2 0.018(3) 0.015(3) 0.018(3) 0.000(2) 0.002(2) -0.004(2)
O2 0.026(2) 0.011(2) 0.026(2) -0.0039(17) 0.0008(17) 0.0042(16)
C3 0.019(3) 0.015(3) 0.020(3) -0.005(2) -0.002(2) 0.003(2)
O3 0.023(2) 0.024(3) 0.027(2) 0.0027(18) 0.0053(17) -0.0055(17)
N11 0.017(2) 0.008(2) 0.015(2) 0.0014(17) 0.0024(16) 0.0009(17)
C12 0.015(2) 0.014(3) 0.019(3) 0.000(2) 0.001(2) -0.002(2)
C13 0.021(3) 0.014(3) 0.022(3) -0.002(2) 0.000(2) -0.002(2)
C14 0.014(2) 0.018(3) 0.021(3) -0.002(2) -0.005(2) 0.002(2)
C15 0.028(3) 0.019(3) 0.022(3) -0.010(2) 0.013(2) -0.012(2)
C16 0.030(3) 0.010(3) 0.021(3) 0.001(2) 0.003(2) -0.003(2)
N21 0.021(2) 0.010(2) 0.016(2) -0.0016(18) 0.0025(18) 0.0009(18)
C22 0.016(2) 0.012(3) 0.016(2) 0.001(2) 0.001(2) 0.0041(19)
C23 0.019(3) 0.019(3) 0.022(3) -0.004(2) -0.004(2) 0.000(2)
C24 0.024(3) 0.019(3) 0.028(3) 0.006(2) 0.004(2) -0.004(2)
C25 0.034(3) 0.015(3) 0.020(3) 0.004(2) 0.003(2) 0.000(2)
C26 0.026(3) 0.015(3) 0.015(3) -0.001(2) -0.003(2) 0.003(2)
N1 0.019(2) 0.012(2) 0.021(2) -0.0010(18) 0.0017(19) 0.0006(18)
N2 0.018(2) 0.009(2) 0.018(2) -0.0014(17) -0.0014(17) 0.0007(17)
N3 0.020(2) 0.014(2) 0.023(2) 0.0002(19) 0.0031(19) -0.0020(18)
N4 0.024(2) 0.012(2) 0.022(2) 0.000(2) 0.0025(18) 0.0013(19)
C5 0.020(3) 0.014(3) 0.019(3) -0.001(2) -0.002(2) 0.002(2)
C51 0.019(3) 0.008(3) 0.025(3) 0.000(2) -0.001(2) 0.001(2)
C52 0.029(3) 0.011(3) 0.021(3) 0.000(2) -0.001(2) -0.001(2)
C53 0.027(3) 0.019(3) 0.020(3) 0.000(2) -0.001(2) -0.002(2)
C54 0.024(3) 0.018(3) 0.018(3) -0.003(2) 0.002(2) 0.000(2)
C55 0.030(3) 0.014(3) 0.026(3) 0.001(2) -0.002(2) 0.006(2)
C56 0.025(3) 0.013(3) 0.024(3) 0.000(2) -0.003(2) 0.005(2)
C57 0.029(3) 0.020(3) 0.029(3) 0.000(3) 0.003(3) 0.000(2)
N57 0.050(3) 0.025(3) 0.025(3) -0.011(2) 0.000(2) 0.002(3)

loop_
_atom_type_symbol
_atom_type_description
_atom_type_scat_dispersion_real
_atom_type_scat_dispersion_imag
_atom_type_scat_source
C C 0.0033 0.0016 'International Tables Vol C Tables 4.2.6.8 and 6.1.1.4'
H H 0 0 'International Tables Vol C Tables 4.2.6.8 and 6.1.1.4'
N N 0.0061 0.0033 'International Tables Vol C Tables 4.2.6.8 and 6.1.1.4'
O O 0.0106 0.006 'International Tables Vol C Tables 4.2.6.8 and 6.1.1.4'
Re Re -1.0185 7.231 'International Tables Vol C Tables 4.2.6.8 and 6.1.1.4'

loop_
_exptl_crystal_face_index_h
_exptl_crystal_face_index_k
_exptl_crystal_face_index_l
_exptl_crystal_face_perp_dist
0 -2 -1 0.0059
0 -1 0 0.0109
0 1 0 0.0637
1 0 0 0.144
-1 0 0 0.1665
0 2 1 0.0843
0 -1 1 0.073
0 1 -1 0.0138

loop_
_geom_angle_atom_site_label_1
_geom_angle_atom_site_label_2
_geom_angle_atom_site_label_3
_geom_angle
C1 Re1 C3 90.0(2)
C1 Re1 C2 89.7(2)
C3 Re1 C2 89.3(2)
C1 Re1 N11 171.7(2)
C3 Re1 N11 97.3(2)
C2 Re1 N11 94.2(2)
C1 Re1 N2 91.9(2)
C3 Re1 N2 92.5(2)
C2 Re1 N2 177.57(19)
N11 Re1 N2 83.96(16)
C1 Re1 N21 97.0(2)
C3 Re1 N21 171.4(2)
C2 Re1 N21 95.71(19)
N11 Re1 N21 75.41(17)
N2 Re1 N21 82.26(17)
O1 C1 Re1 177.5(5)
O2 C2 Re1 178.7(5)
O3 C3 Re1 178.7(5)
C16 N11 C12 117.9(5)
C16 N11 Re1 125.0(4)
C12 N11 Re1 117.1(3)
N11 C12 C13 121.4(5)
N11 C12 C22 115.0(5)
C13 C12 C22 123.7(5)
C14 C13 C12 119.3(5)
C14 C13 H13 120.3
C12 C13 H13 120.3
C13 C14 C15 118.3(5)
C13 C14 H14 120.8
C15 C14 H14 120.8
C16 C15 C14 119.7(6)
C16 C15 H15 120.1
C14 C15 H15 120.1
C15 C16 N11 123.3(5)
C15 C16 H16 118.3
N11 C16 H16 118.3
C26 N21 C22 118.8(5)
C26 N21 Re1 124.6(4)
C22 N21 Re1 116.6(4)
N21 C22 C23 121.0(5)
N21 C22 C12 115.9(5)
C23 C22 C12 123.1(5)
C24 C23 C22 119.8(5)
C24 C23 H23 120.1
C22 C23 H23 120.1
C23 C24 C25 119.0(5)
C23 C24 H24 120.5
C25 C24 H24 120.5
C26 C25 C24 118.4(5)
C26 C25 H25 120.8
C24 C25 H25 120.8
N21 C26 C25 123.1(5)
N21 C26 H26 118.5
C25 C26 H26 118.5
N2 N1 C5 102.3(4)
N3 N2 N1 112.3(4)
N3 N2 Re1 120.1(3)
N1 N2 Re1 127.6(4)
N4 N3 N2 107.5(4)
N3 N4 C5 105.7(5)
N4 C5 N1 112.3(5)
N4 C5 C51 122.5(5)
N1 C5 C51 125.1(5)
C52 C51 C56 119.4(5)
C52 C51 C5 120.7(5)
C56 C51 C5 119.9(5)
C51 C52 C53 120.5(6)
C51 C52 H52 119.8
C53 C52 H52 119.8
C54 C53 C52 119.0(5)
C54 C53 H53 120.5
C52 C53 H53 120.5
C53 C54 C55 120.8(5)
C53 C54 C57 120.1(5)
C55 C54 C57 119.0(6)
C56 C55 C54 119.2(6)
C56 C55 H55 120.4
C54 C55 H55 120.4
C55 C56 C51 120.9(5)
C55 C56 H56 119.5
C51 C56 H56 119.5
N57 C57 C54 177.6(7)

loop_
_geom_bond_atom_site_label_1
_geom_bond_atom_site_label_2
_geom_bond_distance
Re1 C1 1.925(6)
Re1 C3 1.927(6)
Re1 C2 1.936(6)
Re1 N11 2.153(4)
Re1 N2 2.168(5)
Re1 N21 2.174(5)
C1 O1 1.150(7)
C2 O2 1.147(7)
C3 O3 1.139(7)
N11 C16 1.350(7)
N11 C12 1.375(7)
C12 C13 1.390(8)
C12 C22 1.473(7)
C13 C14 1.389(8)
C13 H13 0.95
C14 C15 1.402(8)
C14 H14 0.95
C15 C16 1.347(8)
C15 H15 0.95
C16 H16 0.95
N21 C26 1.338(7)
N21 C22 1.358(7)
C22 C23 1.388(8)
C23 C24 1.378(8)
C23 H23 0.95
C24 C25 1.393(8)
C24 H24 0.95
C25 C26 1.377(8)
C25 H25 0.95
C26 H26 0.95
N1 N2 1.335(6)
N1 C5 1.349(7)
N2 N3 1.330(6)
N3 N4 1.328(7)
N4 C5 1.344(7)
C5 C51 1.463(8)
C51 C52 1.394(8)
C51 C56 1.402(8)
C52 C53 1.400(8)
C52 H52 0.95
C53 C54 1.394(9)
C53 H53 0.95
C54 C55 1.408(8)
C54 C57 1.447(8)
C55 C56 1.375(8)
C55 H55 0.95
C56 H56 0.95
C57 N57 1.136(8)
